data_4515692
loop_
_publ_author_name
'Nicholls, Leo D. M.'
'Marx, Maximilian'
'Hartung, Thierry'
'Gonz\'alez-Fern\'andez, Elisa'
'Golz, Christopher'
'Alcarazo, Manuel'

_publ_section_title
;
 TADDOL-Derived Cationic Phosphonites: Toward an Effective
 Enantioselective Synthesis of [6]Helicenes via Au-Catalyzed Alkyne
 Hydroarylation
;
_journal_issue 7
_journal_name_full 'ACS Catalysis'
_journal_page_first 6079
_journal_paper_doi 10.1021/acscatal.8b01374
_journal_volume 8
_journal_year 2018
_chemical_absolute_configuration ad
_chemical_formula_moiety 'C55 H46 Au Cl3 F12 N2 O4 P, F6 Sb, 1(C H2 Cl2)'
_chemical_formula_sum 'C56 H48 Au Cl5 F18 N2 O4 P Sb'
_chemical_formula_weight 1681.90
_space_group_crystal_system orthorhombic
_space_group_IT_number 19
_space_group_name_Hall 'P 2ac 2ab'
_space_group_name_H-M_alt 'P 21 21 21'
_atom_sites_solution_hydrogens geom
_audit_creation_date 2018-03-29
_audit_creation_method
;
Olex2 1.2
(compiled 2017.08.10 svn.r3458 for OlexSys, GUI svn.r5381)
;
_cell_angle_alpha 90
_cell_angle_beta 90
_cell_angle_gamma 90
_cell_formula_units_Z 4
_cell_length_a 11.8911(12)
_cell_length_b 20.269(2)
_cell_length_c 26.818(3)
_cell_measurement_reflns_used 6913
_cell_measurement_temperature 100.02
_cell_measurement_theta_max 32.59
_cell_measurement_theta_min 3.02
_cell_volume 6463.7(12)
_computing_cell_refinement 'SAINT v8.37A (Bruker, 2015)'
_computing_data_reduction 'SAINT v8.37A (Bruker, 2015)'
_computing_molecular_graphics 'Olex2 (Dolomanov et al., 2009)'
_computing_publication_material 'Olex2 (Dolomanov et al., 2009)'
_computing_structure_refinement 'XL (Sheldrick, 2008)'
_computing_structure_solution 'XT (Sheldrick, 2015)'
_diffrn_ambient_temperature 100.02
_diffrn_detector_type 'PHOTON II area detector'
_diffrn_measured_fraction_theta_full 0.998
_diffrn_measured_fraction_theta_max 0.998
_diffrn_measurement_device 'four-circle diffractometer'
_diffrn_measurement_device_type 'Bruker APEX-II CCD'
_diffrn_measurement_method '\f and \w scans'
_diffrn_radiation_type MoK\a
_diffrn_radiation_wavelength 0.71073
_diffrn_reflns_av_unetI/netI 0.0499
_diffrn_reflns_Laue_measured_fraction_full 0.998
_diffrn_reflns_Laue_measured_fraction_max 0.998
_diffrn_reflns_limit_h_max 16
_diffrn_reflns_limit_h_min -16
_diffrn_reflns_limit_k_max 28
_diffrn_reflns_limit_k_min -28
_diffrn_reflns_limit_l_max 38
_diffrn_reflns_limit_l_min -38
_diffrn_reflns_number 33061
_diffrn_reflns_point_group_measured_fraction_full 0.998
_diffrn_reflns_point_group_measured_fraction_max 0.998
_diffrn_reflns_theta_full 25.242
_diffrn_reflns_theta_max 30.507
_diffrn_reflns_theta_min 2.148
_diffrn_standards_number 0
_exptl_absorpt_coefficient_mu 3.013
_exptl_absorpt_correction_T_max 0.6952
_exptl_absorpt_correction_T_min 0.6340
_exptl_absorpt_correction_type multi-scan
_exptl_absorpt_process_details
;
SADABS-2016/2 (Bruker,2016/2) was used for absorption correction.
wR2(int) was 0.1181 before and 0.0451 after correction.
The Ratio of minimum to maximum transmission is 0.9120.
The \l/2 correction factor is Not present.
;
_exptl_crystal_colour colourless
_exptl_crystal_colour_primary colourless
_exptl_crystal_density_diffrn 1.728
_exptl_crystal_description plate
_exptl_crystal_F_000 3288
_exptl_crystal_recrystallization_method 'The material was recrystallised from DCM by slow evaporation'
_exptl_crystal_size_max 0.21
_exptl_crystal_size_mid 0.093
_exptl_crystal_size_min 0.088
_refine_diff_density_max 1.007
_refine_diff_density_min -2.382
_refine_diff_density_rms 0.110
_refine_ls_abs_structure_details
;
 Flack x determined using 7714 quotients [(I+)-(I-)]/[(I+)+(I-)]
 (Parsons, Flack and Wagner, Acta Cryst. B69 (2013) 249-259).
;
_refine_ls_abs_structure_Flack -0.0116(13)
_refine_ls_extinction_method none
_refine_ls_goodness_of_fit_ref 1.035
_refine_ls_hydrogen_treatment constr
_refine_ls_matrix_type full
_refine_ls_number_parameters 893
_refine_ls_number_reflns 33061
_refine_ls_number_restraints 84
_refine_ls_restrained_S_all 1.040
_refine_ls_R_factor_all 0.0512
_refine_ls_R_factor_gt 0.0439
_refine_ls_shift/su_max 0.001
_refine_ls_shift/su_mean 0.000
_refine_ls_structure_factor_coef Fsqd
_refine_ls_weighting_details 'w=1/[\s^2^(Fo^2^)+(0.0643P)^2^+5.6657P] where P=(Fo^2^+2Fc^2^)/3'
_refine_ls_weighting_scheme calc
_refine_ls_wR_factor_gt 0.1132
_refine_ls_wR_factor_ref 0.1173
_reflns_Friedel_coverage 0.840
_reflns_Friedel_fraction_full 0.999
_reflns_Friedel_fraction_max 0.999
_reflns_number_gt 29512
_reflns_number_total 33061
_reflns_threshold_expression 'I > 2\s(I)'
_cod_data_source_file cs8b01374_si_007.cif
_cod_data_source_block mo_0048_cg_0m_4
_cod_original_cell_volume 6463.8(11)
_cod_database_code 4515692
_shelx_shelxl_version_number 2016/6
_shelx_space_group_comment
;
The symmetry employed for this shelxl refinement is uniquely defined
by the following loop, which should always be used as a source of
symmetry information in preference to the above space-group names.
They are only intended as comments.
;
_shelx_estimated_absorpt_t_max 0.777
_shelx_estimated_absorpt_t_min 0.570
_olex2_refinement_description
;
1. Twinned data refinement
 Scales: 0.5395(11)
 0.4605(11)
2. Fixed Uiso
 At 1.2 times of:
  All C(H) groups, All C(H,H) groups
 At 1.5 times of:
  All C(H,H,H) groups
3. Restrained distances
 Cl5B-C56B = Cl4B-C56B = Cl4C-C56C = Cl5C-C56C
 1.8 with sigma of 0.02
 Cl4A-C56A = Cl5A-C56A
 1.8 with sigma of 0.02
4. Uiso/Uaniso restraints and constraints
Uanis(F11) \\sim Ueq: with sigma of 0.1 and sigma for terminal atoms of 0.2
5. Rigid body (RIGU) restrains
 C11B, F2B, F3B, F1B
 with sigma for 1-2 distances of 0.004 and sigma for 1-3 distances of 0.004
 F1A, C11A, F3A, F2A
 with sigma for 1-2 distances of 0.004 and sigma for 1-3 distances of 0.004
 Cl5C, C56C, Cl4C
 with sigma for 1-2 distances of 0.001 and sigma for 1-3 distances of 0.001
 Cl5B, C56B, Cl4B
 with sigma for 1-2 distances of 0.0001 and sigma for 1-3 distances of 0.0001
 F11, C34, F10, F12
 with sigma for 1-2 distances of 0.001 and sigma for 1-3 distances of 0.001
6. Others
 Sof(C11B)=Sof(F2B)=Sof(F3B)=Sof(F1B)=1-FVAR(1)
 Sof(F1A)=Sof(C11A)=Sof(F3A)=Sof(F2A)=FVAR(1)
 Fixed Sof: Cl4A(0.33333) Cl4C(0.33333) Cl5A(0.33333) Cl5C(0.33333)
 C56A(0.33333) H56A(0.33333) H56B(0.33333) C56C(0.33333) H56C(0.33333)
 H56D(0.33333) Cl4B(0.33333) Cl5B(0.33333) C56B(0.33333) H56E(0.33333)
 H56F(0.33333)
7.a Ternary CH refined with riding coordinates:
 C2(H2), C3(H3)
7.b Secondary CH2 refined with riding coordinates:
 C56A(H56A,H56B), C56C(H56C,H56D), C56B(H56E,H56F)
7.c Aromatic/amide H refined with riding coordinates:
 C6(H6), C7(H7), C9(H9), C10(H10), C13(H13), C14(H14), C16(H16), C17(H17),
 C22(H22), C23(H23), C25(H25), C26(H26), C29(H29), C30(H30), C32(H32), C33(H33),
  C40(H40), C42(H42), C49(H49), C51(H51)
7.d Idealised Me refined as rotating group:
 C19(H19A,H19B,H19C), C20(H20A,H20B,H20C), C44(H44A,H44B,H44C), C45(H45A,H45B,
 H45C), C46(H46A,H46B,H46C), C53(H53A,H53B,H53C), C54(H54A,H54B,H54C), C55(H55A,
 H55B,H55C)
;
_olex2_diffrn_ambient_temperature_device 'Oxford Cryosystems'
_olex2_submission_special_instructions 'No special instructions were received'

loop_
_space_group_symop_operation_xyz
'x, y, z'
'-x+1/2, -y, z+1/2'
'-x, y+1/2, -z+1/2'
'x+1/2, -y+1/2, -z'

loop_
_atom_site_label
_atom_site_type_symbol
_atom_site_fract_x
_atom_site_fract_y
_atom_site_fract_z
_atom_site_U_iso_or_equiv
_atom_site_adp_type
_atom_site_occupancy
_atom_site_site_symmetry_order
_atom_site_calc_flag
_atom_site_refinement_flags_posn
_atom_site_refinement_flags_adp
_atom_site_refinement_flags_occupancy
_atom_site_disorder_assembly
_atom_site_disorder_group
Au1 Au 0.20194(2) 0.51885(2) 0.37393(2) 0.03502(7) Uani 1 1 d . . . . .
Cl1 Cl 0.01390(17) 0.50009(12) 0.37503(16) 0.0676(8) Uani 1 1 d . . . . .
Cl2 Cl 0.58820(17) 0.67056(9) 0.52569(8) 0.0379(4) Uani 1 1 d . . . . .
Cl3 Cl 0.39671(18) 0.77609(9) 0.46402(9) 0.0399(4) Uani 1 1 d . . . . .
P1 P 0.38329(13) 0.53719(8) 0.36971(7) 0.0255(3) Uani 1 1 d . . . . .
F1A F 0.1654(13) 0.3254(6) 0.5560(5) 0.079(4) Uani 0.590(16) 1 d . U P A 1
C11B C 0.141(2) 0.2780(12) 0.4994(9) 0.027(4) Uani 0.410(16) 1 d . U P A 2
C11A C 0.149(2) 0.2989(13) 0.5116(11) 0.055(5) Uani 0.590(16) 1 d . U P A 1
F2B F 0.042(3) 0.2989(18) 0.4991(16) 0.067(8) Uani 0.410(16) 1 d . U P A 2
F3A F 0.1662(13) 0.2339(6) 0.5186(7) 0.064(4) Uani 0.590(16) 1 d . U P A 1
F3B F 0.0977(12) 0.2241(6) 0.4770(5) 0.042(4) Uani 0.410(16) 1 d . U P A 2
F4 F 0.8735(5) 0.2177(3) 0.3330(3) 0.0574(16) Uani 1 1 d . . . . .
F5 F 0.9623(4) 0.3107(3) 0.3391(2) 0.0471(12) Uani 1 1 d . . . . .
F6 F 0.9087(5) 0.2606(4) 0.4052(2) 0.0600(16) Uani 1 1 d . . . . .
F7 F 0.7948(7) 0.6368(3) 0.1174(2) 0.0679(19) Uani 1 1 d . . . . .
F8 F 0.6741(6) 0.7141(3) 0.1061(3) 0.0608(17) Uani 1 1 d . . . . .
F9 F 0.7964(7) 0.7215(3) 0.1657(3) 0.0657(17) Uani 1 1 d . . . . .
F10 F -0.0411(10) 0.5306(8) 0.1465(5) 0.150(5) Uani 1 1 d . U . . .
F11 F -0.0982(11) 0.4979(13) 0.2176(7) 0.219(7) Uani 1 1 d . U . . .
F12 F -0.0839(11) 0.5954(11) 0.2029(6) 0.190(6) Uani 1 1 d . U . . .
O1 O 0.4667(4) 0.4784(2) 0.38246(19) 0.0281(9) Uani 1 1 d . . . . .
O2 O 0.4290(5) 0.5679(2) 0.3189(2) 0.0294(10) Uani 1 1 d . . . . .
O3 O 0.4038(5) 0.3510(2) 0.2901(2) 0.0322(11) Uani 1 1 d . . . . .
O4 O 0.4935(5) 0.4397(3) 0.2276(2) 0.0346(11) Uani 1 1 d . . . . .
N1 N 0.5075(5) 0.5978(3) 0.4502(2) 0.0284(11) Uani 1 1 d . . . . .
N2 N 0.3864(5) 0.6620(3) 0.4137(3) 0.0298(12) Uani 1 1 d . . . . .
C1 C 0.4469(6) 0.4103(3) 0.3628(3) 0.0276(13) Uani 1 1 d . . . . .
C2 C 0.4024(6) 0.4162(3) 0.3086(3) 0.0269(12) Uani 1 1 d . . . . .
H2 H 0.323042 0.432567 0.309421 0.032 Uiso 1 1 calc R . . . .
C3 C 0.4756(6) 0.4645(3) 0.2763(3) 0.0295(13) Uani 1 1 d . . . . .
H3 H 0.550411 0.469574 0.292882 0.035 Uiso 1 1 calc R . . . .
C4 C 0.4225(6) 0.5349(3) 0.2701(3) 0.0302(14) Uani 1 1 d . . . . .
C5 C 0.3654(6) 0.3765(3) 0.3986(3) 0.0279(13) Uani 1 1 d . . . . .
C6 C 0.4048(7) 0.3583(4) 0.4451(3) 0.0333(15) Uani 1 1 d . . . . .
H6 H 0.481816 0.365013 0.453093 0.040 Uiso 1 1 calc R . . . .
C7 C 0.3341(7) 0.3303(4) 0.4803(3) 0.0384(17) Uani 1 1 d . . . . .
H7 H 0.362020 0.317746 0.512122 0.046 Uiso 1 1 calc R . . . .
C8 C 0.2210(7) 0.3209(4) 0.4682(3) 0.0411(18) Uani 1 1 d . . . . .
C9 C 0.1805(6) 0.3390(4) 0.4222(3) 0.0379(17) Uani 1 1 d . . . . .
H9 H 0.103316 0.332808 0.414385 0.045 Uiso 1 1 calc R . . . .
C10 C 0.2523(6) 0.3661(3) 0.3876(3) 0.0307(14) Uani 1 1 d . . . . .
H10 H 0.224223 0.377936 0.355676 0.037 Uiso 1 1 calc R . . . .
F2A F 0.050(2) 0.3160(11) 0.5114(12) 0.058(5) Uani 0.590(16) 1 d . U P A 1
F1B F 0.1905(13) 0.2549(9) 0.5396(5) 0.040(3) Uani 0.410(16) 1 d . U P A 2
C12 C 0.5620(6) 0.3763(3) 0.3627(3) 0.0276(13) Uani 1 1 d . . . . .
C13 C 0.5662(6) 0.3078(3) 0.3579(3) 0.0308(13) Uani 1 1 d . . . . .
H13 H 0.498152 0.283254 0.356897 0.037 Uiso 1 1 calc R . . . .
C14 C 0.6675(6) 0.2752(4) 0.3546(3) 0.0325(14) Uani 1 1 d . . . . .
H14 H 0.669180 0.228631 0.350767 0.039 Uiso 1 1 calc R . . . .
C15 C 0.7671(6) 0.3107(4) 0.3569(3) 0.0324(13) Uani 1 1 d . . . . .
C16 C 0.7656(6) 0.3791(4) 0.3615(3) 0.0337(15) Uani 1 1 d . . . . .
H16 H 0.833953 0.403233 0.363153 0.040 Uiso 1 1 calc R . . . .
C17 C 0.6625(6) 0.4117(3) 0.3637(3) 0.0312(14) Uani 1 1 d . . . . .
H17 H 0.660641 0.458449 0.365925 0.037 Uiso 1 1 calc R . . . .
C18 C 0.8782(7) 0.2755(4) 0.3580(4) 0.0420(18) Uani 1 1 d . . . . .
C19 C 0.3192(8) 0.3337(4) 0.2550(3) 0.0398(18) Uani 1 1 d . . . . .
H19A H 0.342063 0.348346 0.221715 0.060 Uiso 1 1 calc GR . . . .
H19B H 0.248280 0.355112 0.264208 0.060 Uiso 1 1 calc GR . . . .
H19C H 0.308988 0.285718 0.254962 0.060 Uiso 1 1 calc GR . . . .
C20 C 0.5981(9) 0.4058(5) 0.2230(4) 0.053(2) Uani 1 1 d . . . . .
H20A H 0.606426 0.389333 0.188823 0.080 Uiso 1 1 calc GR . . . .
H20B H 0.599898 0.368586 0.246327 0.080 Uiso 1 1 calc GR . . . .
H20C H 0.659943 0.436122 0.230624 0.080 Uiso 1 1 calc GR . . . .
C21 C 0.5007(7) 0.5756(3) 0.2371(3) 0.0336(15) Uani 1 1 d . . . . .
C22 C 0.4724(10) 0.5886(5) 0.1873(4) 0.049(2) Uani 1 1 d . . . . .
H22 H 0.402084 0.574259 0.174364 0.059 Uiso 1 1 calc R . . . .
C23 C 0.5467(11) 0.6224(5) 0.1569(4) 0.052(2) Uani 1 1 d . . . . .
H23 H 0.528147 0.629914 0.122939 0.063 Uiso 1 1 calc R . . . .
C24 C 0.6471(9) 0.6451(4) 0.1754(4) 0.044(2) Uani 1 1 d . . . . .
C25 C 0.6743(8) 0.6342(4) 0.2251(4) 0.045(2) Uani 1 1 d . . . . .
H25 H 0.743079 0.650573 0.238194 0.053 Uiso 1 1 calc R . . . .
C26 C 0.6007(8) 0.5991(4) 0.2558(4) 0.0401(17) Uani 1 1 d . . . . .
H26 H 0.619679 0.591424 0.289721 0.048 Uiso 1 1 calc R . . . .
C27 C 0.7268(10) 0.6789(4) 0.1412(4) 0.052(2) Uani 1 1 d . . . . .
C28 C 0.3004(8) 0.5354(3) 0.2508(3) 0.0365(15) Uani 1 1 d . . . . .
C29 C 0.2644(9) 0.4889(4) 0.2165(4) 0.048(2) Uani 1 1 d . . . . .
H29 H 0.315296 0.456345 0.204803 0.057 Uiso 1 1 calc R . . . .
C30 C 0.1549(10) 0.4895(6) 0.1993(5) 0.061(3) Uani 1 1 d . . . . .
H30 H 0.129554 0.456650 0.176723 0.073 Uiso 1 1 calc R . . . .
C31 C 0.0826(10) 0.5386(7) 0.2154(6) 0.072(4) Uani 1 1 d . . . . .
C32 C 0.1185(11) 0.5844(7) 0.2487(6) 0.072(4) Uani 1 1 d . . . . .
H32 H 0.067665 0.617429 0.259756 0.086 Uiso 1 1 calc R . . . .
C33 C 0.2276(9) 0.5842(5) 0.2669(4) 0.050(2) Uani 1 1 d . . . . .
H33 H 0.251840 0.616837 0.289975 0.060 Uiso 1 1 calc R . . . .
C34 C -0.0338(12) 0.5393(16) 0.1965(8) 0.140(5) Uani 1 1 d . U . . .
C35 C 0.4337(6) 0.6010(3) 0.4124(3) 0.0283(13) Uani 1 1 d . . . . .
C36 C 0.5072(6) 0.6575(3) 0.4754(3) 0.0309(14) Uani 1 1 d . . . . .
C37 C 0.4327(6) 0.6972(3) 0.4525(3) 0.0313(14) Uani 1 1 d . . . . .
C38 C 0.5862(6) 0.5447(3) 0.4626(3) 0.0310(14) Uani 1 1 d . . . . .
C39 C 0.5520(7) 0.4972(3) 0.4973(3) 0.0364(16) Uani 1 1 d . . . . .
C40 C 0.6327(8) 0.4502(4) 0.5096(4) 0.0416(18) Uani 1 1 d . . . . .
H40 H 0.612920 0.416527 0.532654 0.050 Uiso 1 1 calc R . . . .
C41 C 0.7398(8) 0.4503(4) 0.4901(4) 0.044(2) Uani 1 1 d . . . . .
C42 C 0.7691(8) 0.4996(4) 0.4571(4) 0.0410(18) Uani 1 1 d . . . . .
H42 H 0.843389 0.500388 0.444027 0.049 Uiso 1 1 calc R . . . .
C43 C 0.6940(7) 0.5479(3) 0.4423(3) 0.0338(14) Uani 1 1 d . . . . .
C44 C 0.4379(8) 0.4981(4) 0.5196(4) 0.045(2) Uani 1 1 d . . . . .
H44A H 0.426295 0.539886 0.537199 0.067 Uiso 1 1 calc GR . . . .
H44B H 0.430337 0.461354 0.543092 0.067 Uiso 1 1 calc GR . . . .
H44C H 0.381496 0.493612 0.493117 0.067 Uiso 1 1 calc GR . . . .
C45 C 0.8254(9) 0.3980(4) 0.5026(5) 0.055(3) Uani 1 1 d . . . . .
H45A H 0.886223 0.399082 0.477961 0.083 Uiso 1 1 calc GR . . . .
H45B H 0.789294 0.354537 0.502051 0.083 Uiso 1 1 calc GR . . . .
H45C H 0.856231 0.406397 0.535870 0.083 Uiso 1 1 calc GR . . . .
C46 C 0.7287(7) 0.6015(4) 0.4068(4) 0.0415(18) Uani 1 1 d . . . . .
H46A H 0.735303 0.643291 0.424933 0.062 Uiso 1 1 calc GR . . . .
H46B H 0.672105 0.605841 0.380497 0.062 Uiso 1 1 calc GR . . . .
H46C H 0.801483 0.590205 0.391917 0.062 Uiso 1 1 calc GR . . . .
C47 C 0.3026(6) 0.6890(3) 0.3804(3) 0.0317(13) Uani 1 1 d . . . . .
C48 C 0.3397(8) 0.7225(4) 0.3378(3) 0.0363(16) Uani 1 1 d . . . . .
C49 C 0.2575(9) 0.7493(4) 0.3070(4) 0.045(2) Uani 1 1 d . . . . .
H49 H 0.279898 0.771242 0.277290 0.054 Uiso 1 1 calc R . . . .
C50 C 0.1443(8) 0.7451(5) 0.3181(4) 0.045(2) Uani 1 1 d . . . . .
C51 C 0.1116(7) 0.7130(4) 0.3619(4) 0.0418(18) Uani 1 1 d . . . . .
H51 H 0.033871 0.710464 0.369774 0.050 Uiso 1 1 calc R . . . .
C52 C 0.1892(7) 0.6847(3) 0.3943(3) 0.0338(14) Uani 1 1 d . . . . .
C53 C 0.4635(8) 0.7311(4) 0.3262(4) 0.0416(19) Uani 1 1 d . . . . .
H53A H 0.495544 0.764650 0.348320 0.062 Uiso 1 1 calc GR . . . .
H53B H 0.472325 0.745058 0.291436 0.062 Uiso 1 1 calc GR . . . .
H53C H 0.502667 0.689085 0.331315 0.062 Uiso 1 1 calc GR . . . .
C54 C 0.0599(11) 0.7772(6) 0.2850(5) 0.065(3) Uani 1 1 d . . . . .
H54A H 0.016130 0.743266 0.267714 0.097 Uiso 1 1 calc GR . . . .
H54B H 0.098738 0.804858 0.260484 0.097 Uiso 1 1 calc GR . . . .
H54C H 0.009447 0.804645 0.305132 0.097 Uiso 1 1 calc GR . . . .
C55 C 0.1532(7) 0.6549(4) 0.4429(3) 0.0385(17) Uani 1 1 d . . . . .
H55A H 0.202159 0.617474 0.450933 0.058 Uiso 1 1 calc GR . . . .
H55B H 0.075243 0.639543 0.440166 0.058 Uiso 1 1 calc GR . . . .
H55C H 0.158534 0.688081 0.469341 0.058 Uiso 1 1 calc GR . . . .
Sb1 Sb 0.77154(5) 0.80719(3) 0.39580(2) 0.03721(12) Uani 1 1 d . . . . .
F13 F 0.7478(7) 0.7535(3) 0.3396(2) 0.067(2) Uani 1 1 d . . . . .
F14 F 0.6666(6) 0.8681(3) 0.3719(2) 0.0608(16) Uani 1 1 d . . . . .
F15 F 0.8865(7) 0.8519(3) 0.3633(3) 0.082(3) Uani 1 1 d . . . . .
F16 F 0.8750(5) 0.7450(3) 0.4200(2) 0.0493(13) Uani 1 1 d . . . . .
F17 F 0.6562(5) 0.7623(3) 0.4292(2) 0.0497(13) Uani 1 1 d . . . . .
F18 F 0.7947(6) 0.8598(3) 0.4524(2) 0.0547(14) Uani 1 1 d . . . . .
Cl4A Cl 0.1186(8) 0.4818(5) 0.5467(8) 0.101(5) Uani 0.3333 1 d D . P B 1
Cl4C Cl 0.1280(6) 0.4845(3) 0.5091(3) 0.0381(12) Uani 0.3333 1 d D U P C 3
Cl5A Cl -0.0867(17) 0.5471(9) 0.5769(10) 0.057(4) Uani 0.3333 1 d D . P B 1
Cl5C Cl 0.2329(5) 0.4102(3) 0.5912(2) 0.0369(11) Uani 0.3333 1 d D U P C 3
C56A C 0.034(2) 0.5512(11) 0.5395(11) 0.056(8) Uani 0.3333 1 d D . P B 1
H56A H 0.011352 0.555161 0.504060 0.068 Uiso 0.3333 1 calc R . P B 1
H56B H 0.077618 0.591111 0.548369 0.068 Uiso 0.3333 1 calc R . P B 1
C56C C 0.1727(19) 0.4864(9) 0.5702(7) 0.032(3) Uani 0.3333 1 d D U P C 3
H56C H 0.107915 0.497547 0.591808 0.038 Uiso 0.3333 1 calc R . P C 3
H56D H 0.229260 0.521908 0.573940 0.038 Uiso 0.3333 1 calc R . P C 3
Cl4B Cl -0.3013(6) 0.6116(3) 0.6302(2) 0.0435(12) Uani 0.3333 1 d D U P D 2
Cl5B Cl -0.1068(18) 0.5567(9) 0.5818(9) 0.048(2) Uani 0.3333 1 d D U P D 2
C56B C -0.238(2) 0.5378(11) 0.6097(11) 0.048(4) Uani 0.3333 1 d D U P D 2
H56E H -0.287248 0.515464 0.585250 0.057 Uiso 0.3333 1 calc R . P D 2
H56F H -0.226411 0.507633 0.638344 0.057 Uiso 0.3333 1 calc R . P D 2

loop_
_atom_site_aniso_label
_atom_site_aniso_U_11
_atom_site_aniso_U_22
_atom_site_aniso_U_33
_atom_site_aniso_U_23
_atom_site_aniso_U_13
_atom_site_aniso_U_12
Au1 0.02107(9) 0.03031(11) 0.05367(17) -0.00613(12) 0.00391(12) -0.00051(10)
Cl1 0.0226(7) 0.0572(12) 0.123(3) -0.0139(15) 0.0090(13) -0.0065(7)
Cl2 0.0345(9) 0.0340(8) 0.0454(10) -0.0078(7) -0.0057(8) -0.0016(7)
Cl3 0.0359(9) 0.0266(7) 0.0572(12) -0.0104(7) -0.0012(8) 0.0044(7)
P1 0.0204(7) 0.0238(6) 0.0322(8) -0.0029(6) 0.0013(6) 0.0007(5)
F1A 0.100(11) 0.063(7) 0.074(8) 0.001(6) 0.030(7) -0.018(6)
C11B 0.017(6) 0.035(10) 0.029(9) 0.010(7) 0.004(6) -0.001(7)
C11A 0.048(10) 0.053(10) 0.065(12) 0.011(8) 0.019(9) 0.013(9)
F2B 0.027(8) 0.081(18) 0.09(3) 0.040(14) 0.025(11) 0.014(12)
F3A 0.060(8) 0.046(6) 0.085(11) 0.016(6) 0.029(8) 0.005(5)
F3B 0.047(7) 0.037(6) 0.042(7) 0.005(5) 0.007(5) -0.020(5)
F4 0.041(3) 0.044(3) 0.087(5) -0.015(3) 0.003(3) 0.013(2)
F5 0.027(2) 0.056(3) 0.059(3) 0.001(3) 0.006(2) 0.008(2)
F6 0.041(3) 0.084(4) 0.055(4) 0.017(3) -0.002(3) 0.023(3)
F7 0.077(4) 0.062(3) 0.064(4) 0.016(3) 0.037(4) 0.032(3)
F8 0.071(4) 0.047(3) 0.064(4) 0.023(3) 0.026(3) 0.016(3)
F9 0.071(4) 0.055(3) 0.071(4) 0.008(3) 0.025(4) -0.019(3)
F10 0.094(7) 0.232(14) 0.125(7) -0.052(8) -0.060(6) 0.070(9)
F11 0.059(6) 0.397(18) 0.199(12) 0.013(15) -0.045(8) -0.035(10)
F12 0.080(7) 0.331(15) 0.158(12) -0.087(11) -0.051(7) 0.105(9)
O1 0.0272(19) 0.0212(18) 0.036(3) 0.0000(19) -0.0010(18) -0.0036(17)
O2 0.031(2) 0.025(2) 0.032(3) -0.0002(19) 0.004(2) 0.0025(18)
O3 0.036(3) 0.022(2) 0.038(3) -0.0027(19) -0.005(2) 0.0001(19)
O4 0.040(3) 0.029(2) 0.035(3) -0.001(2) 0.003(2) 0.004(2)
N1 0.029(3) 0.023(2) 0.033(3) -0.002(2) 0.000(2) 0.000(2)
N2 0.028(3) 0.024(3) 0.037(3) -0.004(2) 0.001(2) 0.002(2)
C1 0.024(3) 0.019(2) 0.040(4) -0.003(2) 0.000(2) -0.001(2)
C2 0.026(3) 0.024(3) 0.032(3) -0.004(2) -0.001(2) 0.000(2)
C3 0.030(3) 0.025(3) 0.034(3) -0.001(2) 0.001(3) 0.002(2)
C4 0.031(3) 0.024(3) 0.036(4) 0.000(2) -0.002(3) 0.000(2)
C5 0.026(3) 0.021(3) 0.037(3) 0.000(2) -0.001(3) 0.003(2)
C6 0.027(3) 0.036(3) 0.037(4) 0.003(3) 0.003(3) 0.004(3)
C7 0.031(4) 0.044(4) 0.040(4) 0.012(3) 0.005(3) 0.010(3)
C8 0.031(4) 0.042(4) 0.050(5) 0.017(3) 0.008(3) 0.007(3)
C9 0.025(4) 0.034(3) 0.054(5) 0.010(3) 0.006(3) -0.001(3)
C10 0.027(3) 0.027(3) 0.038(4) 0.004(2) -0.001(3) -0.002(2)
F2A 0.052(8) 0.046(8) 0.074(11) 0.010(6) 0.038(7) 0.012(6)
F1B 0.034(6) 0.056(9) 0.030(6) 0.020(6) 0.004(5) -0.005(6)
C12 0.023(3) 0.029(3) 0.031(3) 0.000(2) -0.002(2) 0.004(2)
C13 0.028(3) 0.028(3) 0.036(3) 0.002(3) 0.000(3) -0.002(3)
C14 0.028(3) 0.027(3) 0.043(4) -0.001(3) -0.002(3) 0.005(2)
C15 0.023(3) 0.036(3) 0.038(3) 0.000(3) 0.000(3) 0.002(3)
C16 0.024(3) 0.033(3) 0.044(4) 0.000(3) 0.000(3) 0.005(3)
C17 0.025(3) 0.026(3) 0.043(4) -0.003(3) 0.000(3) 0.001(2)
C18 0.029(4) 0.040(4) 0.057(5) -0.002(4) 0.001(3) 0.005(3)
C19 0.042(5) 0.036(4) 0.042(4) -0.007(3) -0.008(3) -0.006(3)
C20 0.050(5) 0.056(5) 0.053(6) -0.010(4) 0.009(4) 0.017(4)
C21 0.040(4) 0.022(3) 0.038(4) 0.004(3) 0.003(3) 0.001(3)
C22 0.066(6) 0.043(4) 0.039(5) 0.007(4) -0.003(4) -0.010(4)
C23 0.078(7) 0.040(4) 0.038(4) 0.003(4) 0.006(5) -0.008(5)
C24 0.053(5) 0.031(3) 0.048(5) 0.008(3) 0.012(4) 0.012(3)
C25 0.037(4) 0.040(4) 0.057(5) 0.006(4) 0.007(4) -0.002(3)
C26 0.034(4) 0.044(4) 0.042(4) 0.004(3) 0.003(3) 0.002(3)
C27 0.064(6) 0.040(4) 0.054(5) 0.006(4) 0.022(5) 0.014(4)
C28 0.039(4) 0.029(3) 0.041(4) 0.006(3) -0.005(3) 0.009(3)
C29 0.046(5) 0.038(4) 0.059(5) -0.004(4) -0.018(4) 0.007(4)
C30 0.047(5) 0.052(6) 0.084(8) -0.007(5) -0.025(5) 0.005(5)
C31 0.039(5) 0.097(9) 0.081(9) -0.011(7) -0.018(5) 0.023(6)
C32 0.048(6) 0.083(8) 0.085(9) -0.020(7) -0.020(6) 0.035(6)
C33 0.049(5) 0.045(4) 0.057(5) -0.004(4) -0.016(4) 0.023(4)
C34 0.031(5) 0.273(15) 0.118(8) -0.054(10) -0.019(6) 0.039(7)
C35 0.025(3) 0.024(3) 0.036(3) -0.001(2) 0.003(3) 0.003(2)
C36 0.023(3) 0.026(3) 0.043(4) -0.004(3) 0.002(3) -0.002(2)
C37 0.023(3) 0.028(3) 0.042(4) -0.005(3) 0.004(3) 0.000(3)
C38 0.026(3) 0.024(3) 0.043(4) -0.001(3) -0.006(3) 0.003(2)
C39 0.039(4) 0.024(3) 0.047(4) 0.002(3) -0.003(3) -0.007(3)
C40 0.039(4) 0.032(4) 0.053(5) 0.006(3) -0.012(4) -0.001(3)
C41 0.040(4) 0.033(4) 0.060(5) -0.006(3) -0.020(4) 0.005(3)
C42 0.031(4) 0.035(3) 0.057(5) -0.008(3) -0.007(4) 0.003(3)
C43 0.028(3) 0.030(3) 0.044(4) -0.007(3) -0.007(3) 0.002(3)
C44 0.039(5) 0.038(4) 0.057(5) 0.010(4) 0.006(4) 0.001(3)
C45 0.051(6) 0.034(4) 0.081(7) 0.002(4) -0.019(5) 0.008(4)
C46 0.035(4) 0.035(4) 0.054(5) 0.004(3) 0.006(3) 0.003(3)
C47 0.029(3) 0.023(3) 0.043(4) -0.001(3) 0.002(3) 0.003(2)
C48 0.041(4) 0.025(3) 0.043(4) 0.000(3) 0.003(3) 0.005(3)
C49 0.049(5) 0.033(4) 0.052(5) 0.007(3) 0.001(4) 0.012(4)
C50 0.042(5) 0.042(4) 0.050(5) -0.003(4) -0.006(4) 0.017(4)
C51 0.034(4) 0.041(4) 0.051(5) -0.004(3) -0.003(3) 0.017(3)
C52 0.033(4) 0.026(3) 0.043(4) -0.004(3) 0.002(3) 0.011(3)
C53 0.041(4) 0.029(3) 0.056(5) 0.005(3) 0.008(4) -0.003(3)
C54 0.064(7) 0.066(6) 0.064(7) 0.006(5) -0.007(6) 0.033(6)
C55 0.027(3) 0.043(4) 0.045(4) -0.004(3) 0.005(3) 0.005(3)
Sb1 0.0382(3) 0.0365(2) 0.0370(2) 0.0004(2) 0.0038(2) -0.00213(19)
F13 0.101(6) 0.056(3) 0.044(3) -0.011(3) -0.014(3) 0.020(4)
F14 0.082(4) 0.054(3) 0.047(3) 0.001(3) -0.011(3) 0.020(3)
F15 0.092(6) 0.052(3) 0.103(6) 0.016(4) 0.059(5) 0.000(3)
F16 0.032(3) 0.057(3) 0.059(3) -0.005(3) -0.005(2) 0.008(2)
F17 0.033(3) 0.049(3) 0.068(4) 0.005(3) 0.008(2) -0.002(2)
F18 0.052(3) 0.055(3) 0.057(3) -0.019(3) -0.009(3) -0.003(3)
Cl4A 0.044(5) 0.048(4) 0.210(18) -0.020(8) -0.001(8) -0.004(4)
Cl4C 0.039(3) 0.032(2) 0.043(3) 0.002(2) 0.010(2) -0.009(2)
Cl5A 0.068(10) 0.034(6) 0.068(7) -0.019(5) 0.005(7) 0.002(5)
Cl5C 0.049(3) 0.029(2) 0.033(2) -0.0015(17) 0.020(2) -0.0030(19)
C56A 0.08(2) 0.037(13) 0.050(16) 0.001(11) 0.000(16) -0.031(14)
C56C 0.038(9) 0.020(6) 0.037(5) -0.010(5) 0.022(5) -0.004(6)
Cl4B 0.049(3) 0.052(3) 0.029(2) -0.013(2) -0.014(2) 0.020(2)
Cl5B 0.055(4) 0.032(4) 0.058(6) -0.007(5) 0.005(3) 0.012(3)
C56B 0.055(5) 0.046(3) 0.043(10) -0.011(3) 0.003(6) 0.011(3)

loop_
_atom_type_symbol
_atom_type_description
_atom_type_scat_dispersion_real
_atom_type_scat_dispersion_imag
_atom_type_scat_source
C C 0.0033 0.0016 'International Tables Vol C Tables 4.2.6.8 and 6.1.1.4'
H H 0.0000 0.0000 'International Tables Vol C Tables 4.2.6.8 and 6.1.1.4'
Au Au -2.0133 8.8022 'International Tables Vol C Tables 4.2.6.8 and 6.1.1.4'
Cl Cl 0.1484 0.1585 'International Tables Vol C Tables 4.2.6.8 and 6.1.1.4'
F F 0.0171 0.0103 'International Tables Vol C Tables 4.2.6.8 and 6.1.1.4'
N N 0.0061 0.0033 'International Tables Vol C Tables 4.2.6.8 and 6.1.1.4'
O O 0.0106 0.0060 'International Tables Vol C Tables 4.2.6.8 and 6.1.1.4'
P P 0.1023 0.0942 'International Tables Vol C Tables 4.2.6.8 and 6.1.1.4'
Sb Sb -0.5866 1.5461 'International Tables Vol C Tables 4.2.6.8 and 6.1.1.4'

loop_
_geom_angle_atom_site_label_1
_geom_angle_atom_site_label_2
_geom_angle_atom_site_label_3
_geom_angle
P1 Au1 Cl1 177.78(12)
O1 P1 Au1 118.46(19)
O1 P1 O2 105.3(3)
O1 P1 C35 101.0(3)
O2 P1 Au1 116.5(2)
O2 P1 C35 98.4(3)
C35 P1 Au1 114.2(2)
F2B C11B F3B 85(2)
F2B C11B C8 113(3)
F2B C11B F1B 123(3)
F3B C11B C8 116.8(18)
F1B C11B F3B 104(2)
F1B C11B C8 111.6(17)
F1A C11A F3A 104(2)
F1A C11A C8 119(2)
F3A C11A C8 107.9(18)
F2A C11A F1A 92(2)
F2A C11A F3A 115(3)
F2A C11A C8 117(3)
C1 O1 P1 121.2(4)
C4 O2 P1 124.4(4)
C2 O3 C19 117.1(6)
C3 O4 C20 112.6(7)
C35 N1 C36 109.0(6)
C35 N1 C38 128.7(6)
C36 N1 C38 122.1(6)
C35 N2 C37 109.1(6)
C35 N2 C47 127.8(6)
C37 N2 C47 123.1(6)
O1 C1 C2 108.2(5)
O1 C1 C5 107.0(5)
O1 C1 C12 106.0(5)
C5 C1 C2 114.0(6)
C5 C1 C12 111.4(6)
C12 C1 C2 109.8(6)
O3 C2 C1 104.6(5)
O3 C2 H2 109.2
O3 C2 C3 112.5(6)
C1 C2 H2 109.2
C1 C2 C3 112.1(6)
C3 C2 H2 109.2
O4 C3 C2 111.8(6)
O4 C3 H3 108.2
O4 C3 C4 106.7(6)
C2 C3 H3 108.2
C4 C3 C2 113.7(6)
C4 C3 H3 108.2
O2 C4 C3 107.4(6)
O2 C4 C21 103.8(6)
O2 C4 C28 110.2(6)
C21 C4 C3 107.9(6)
C21 C4 C28 112.0(6)
C28 C4 C3 114.9(6)
C6 C5 C1 118.2(7)
C6 C5 C10 118.6(7)
C10 C5 C1 123.2(7)
C5 C6 H6 119.4
C5 C6 C7 121.2(8)
C7 C6 H6 119.4
C6 C7 H7 120.6
C6 C7 C8 118.8(8)
C8 C7 H7 120.6
C7 C8 C11B 123.2(11)
C7 C8 C11A 114.1(14)
C9 C8 C11B 114.9(11)
C9 C8 C11A 124.6(14)
C9 C8 C7 120.7(8)
C8 C9 H9 120.2
C8 C9 C10 119.7(7)
C10 C9 H9 120.2
C5 C10 H10 119.5
C9 C10 C5 121.1(7)
C9 C10 H10 119.5
C13 C12 C1 118.7(6)
C17 C12 C1 122.2(6)
C17 C12 C13 118.9(6)
C12 C13 H13 119.5
C14 C13 C12 121.0(7)
C14 C13 H13 119.5
C13 C14 H14 120.1
C13 C14 C15 119.7(7)
C15 C14 H14 120.1
C14 C15 C16 120.6(7)
C14 C15 C18 120.4(7)
C16 C15 C18 118.9(7)
C15 C16 H16 120.4
C15 C16 C17 119.2(7)
C17 C16 H16 120.4
C12 C17 H17 119.7
C16 C17 C12 120.6(6)
C16 C17 H17 119.7
F4 C18 C15 111.5(7)
F5 C18 F4 107.9(8)
F5 C18 F6 106.0(7)
F5 C18 C15 113.5(7)
F6 C18 F4 106.4(7)
F6 C18 C15 111.2(7)
O3 C19 H19A 109.5
O3 C19 H19B 109.5
O3 C19 H19C 109.5
H19A C19 H19B 109.5
H19A C19 H19C 109.5
H19B C19 H19C 109.5
O4 C20 H20A 109.5
O4 C20 H20B 109.5
O4 C20 H20C 109.5
H20A C20 H20B 109.5
H20A C20 H20C 109.5
H20B C20 H20C 109.5
C22 C21 C4 120.5(8)
C26 C21 C4 120.1(7)
C26 C21 C22 119.4(8)
C21 C22 H22 120.0
C23 C22 C21 120.0(10)
C23 C22 H22 120.0
C22 C23 H23 119.7
C24 C23 C22 120.6(10)
C24 C23 H23 119.7
C23 C24 C25 119.8(9)
C23 C24 C27 119.0(9)
C25 C24 C27 121.2(10)
C24 C25 H25 120.0
C24 C25 C26 120.0(9)
C26 C25 H25 120.0
C21 C26 C25 120.2(9)
C21 C26 H26 119.9
C25 C26 H26 119.9
F7 C27 F8 106.8(8)
F7 C27 F9 105.4(10)
F7 C27 C24 112.7(8)
F8 C27 F9 106.6(8)
F8 C27 C24 112.4(9)
F9 C27 C24 112.3(9)
C29 C28 C4 120.7(7)
C29 C28 C33 120.1(9)
C33 C28 C4 119.2(7)
C28 C29 H29 119.7
C30 C29 C28 120.5(9)
C30 C29 H29 119.7
C29 C30 H30 120.4
C29 C30 C31 119.2(11)
C31 C30 H30 120.4
C30 C31 C34 119.0(15)
C32 C31 C30 120.1(10)
C32 C31 C34 121.0(14)
C31 C32 H32 119.2
C31 C32 C33 121.7(10)
C33 C32 H32 119.2
C28 C33 C32 118.5(10)
C28 C33 H33 120.8
C32 C33 H33 120.8
F10 C34 C31 113.5(15)
F11 C34 F10 108(2)
F11 C34 F12 104.1(18)
F11 C34 C31 114(2)
F12 C34 F10 102(2)
F12 C34 C31 113(2)
N1 C35 P1 130.8(5)
N1 C35 N2 107.1(6)
N2 C35 P1 121.6(6)
N1 C36 Cl2 121.9(6)
C37 C36 Cl2 130.6(6)
C37 C36 N1 107.5(7)
N2 C37 Cl3 122.0(6)
C36 C37 Cl3 130.6(6)
C36 C37 N2 107.3(6)
C39 C38 N1 118.1(7)
C43 C38 N1 117.7(7)
C43 C38 C39 124.0(7)
C38 C39 C44 121.7(7)
C40 C39 C38 115.4(8)
C40 C39 C44 122.9(8)
C39 C40 H40 118.4
C41 C40 C39 123.1(8)
C41 C40 H40 118.4
C40 C41 C42 118.6(8)
C40 C41 C45 122.7(9)
C42 C41 C45 118.8(9)
C41 C42 H42 118.9
C41 C42 C43 122.2(9)
C43 C42 H42 118.9
C38 C43 C46 122.3(7)
C42 C43 C38 116.7(8)
C42 C43 C46 121.0(8)
C39 C44 H44A 109.5
C39 C44 H44B 109.5
C39 C44 H44C 109.5
H44A C44 H44B 109.5
H44A C44 H44C 109.5
H44B C44 H44C 109.5
C41 C45 H45A 109.5
C41 C45 H45B 109.5
C41 C45 H45C 109.5
H45A C45 H45B 109.5
H45A C45 H45C 109.5
H45B C45 H45C 109.5
C43 C46 H46A 109.5
C43 C46 H46B 109.5
C43 C46 H46C 109.5
H46A C46 H46B 109.5
H46A C46 H46C 109.5
H46B C46 H46C 109.5
C48 C47 N2 118.0(7)
C48 C47 C52 123.4(7)
C52 C47 N2 118.4(7)
C47 C48 C53 122.0(8)
C49 C48 C47 116.9(8)
C49 C48 C53 121.0(8)
C48 C49 H49 118.9
C50 C49 C48 122.1(9)
C50 C49 H49 118.9
C49 C50 C51 118.8(8)
C49 C50 C54 120.0(10)
C51 C50 C54 121.1(10)
C50 C51 H51 118.9
C52 C51 C50 122.2(8)
C52 C51 H51 118.9
C47 C52 C55 122.1(7)
C51 C52 C47 116.4(8)
C51 C52 C55 121.4(8)
C48 C53 H53A 109.5
C48 C53 H53B 109.5
C48 C53 H53C 109.5
H53A C53 H53B 109.5
H53A C53 H53C 109.5
H53B C53 H53C 109.5
C50 C54 H54A 109.5
C50 C54 H54B 109.5
C50 C54 H54C 109.5
H54A C54 H54B 109.5
H54A C54 H54C 109.5
H54B C54 H54C 109.5
C52 C55 H55A 109.5
C52 C55 H55B 109.5
C52 C55 H55C 109.5
H55A C55 H55B 109.5
H55A C55 H55C 109.5
H55B C55 H55C 109.5
F14 Sb1 F13 90.4(3)
F14 Sb1 F16 179.0(3)
F14 Sb1 F17 89.7(3)
F14 Sb1 F18 90.0(3)
F15 Sb1 F13 91.0(4)
F15 Sb1 F14 90.5(3)
F15 Sb1 F16 90.4(3)
F15 Sb1 F17 179.4(4)
F15 Sb1 F18 89.7(3)
F16 Sb1 F13 89.3(3)
F17 Sb1 F13 89.5(3)
F17 Sb1 F16 89.3(3)
F17 Sb1 F18 89.8(3)
F18 Sb1 F13 179.2(3)
F18 Sb1 F16 90.3(3)
Cl4A C56A Cl5A 111.8(15)
Cl4A C56A H56A 109.3
Cl4A C56A H56B 109.3
Cl5A C56A H56A 109.3
Cl5A C56A H56B 109.3
H56A C56A H56B 107.9
Cl4C C56C Cl5C 113.8(10)
Cl4C C56C H56C 108.8
Cl4C C56C H56D 108.8
Cl5C C56C H56C 108.8
Cl5C C56C H56D 108.8
H56C C56C H56D 107.7
Cl4B C56B Cl5B 108.9(14)
Cl4B C56B H56E 109.9
Cl4B C56B H56F 109.9
Cl5B C56B H56E 109.9
Cl5B C56B H56F 109.9
H56E C56B H56F 108.3

loop_
_geom_bond_atom_site_label_1
_geom_bond_atom_site_label_2
_geom_bond_distance
Au1 Cl1 2.268(2)
Au1 P1 2.1912(16)
Cl2 C36 1.678(8)
Cl3 C37 1.684(7)
P1 O1 1.588(5)
P1 O2 1.593(6)
P1 C35 1.828(7)
F1A C11A 1.32(3)
C11B F2B 1.25(4)
C11B F3B 1.35(3)
C11B C8 1.54(3)
C11B F1B 1.32(3)
C11A F3A 1.35(3)
C11A C8 1.51(3)
C11A F2A 1.23(4)
F4 C18 1.351(11)
F5 C18 1.329(10)
F6 C18 1.351(12)
F7 C27 1.336(10)
F8 C27 1.337(12)
F9 C27 1.365(14)
F10 C34 1.36(2)
F11 C34 1.27(3)
F12 C34 1.30(3)
O1 C1 1.496(7)
O2 C4 1.472(9)
O3 C2 1.413(8)
O3 C19 1.421(10)
O4 C3 1.415(9)
O4 C20 1.427(11)
N1 C35 1.342(10)
N1 C36 1.385(9)
N1 C38 1.465(9)
N2 C35 1.357(8)
N2 C37 1.376(10)
N2 C47 1.447(10)
C1 C2 1.550(10)
C1 C5 1.528(10)
C1 C12 1.533(9)
C2 H2 1.0000
C2 C3 1.571(10)
C3 H3 1.0000
C3 C4 1.569(9)
C4 C21 1.526(11)
C4 C28 1.543(12)
C5 C6 1.383(11)
C5 C10 1.393(10)
C6 H6 0.9500
C6 C7 1.385(11)
C7 H7 0.9500
C7 C8 1.397(12)
C8 C9 1.373(12)
C9 H9 0.9500
C9 C10 1.375(10)
C10 H10 0.9500
C12 C13 1.395(9)
C12 C17 1.394(9)
C13 H13 0.9500
C13 C14 1.377(10)
C14 H14 0.9500
C14 C15 1.386(10)
C15 C16 1.393(10)
C15 C18 1.502(11)
C16 H16 0.9500
C16 C17 1.394(10)
C17 H17 0.9500
C19 H19A 0.9800
C19 H19B 0.9800
C19 H19C 0.9800
C20 H20A 0.9800
C20 H20B 0.9800
C20 H20C 0.9800
C21 C22 1.403(12)
C21 C26 1.375(12)
C22 H22 0.9500
C22 C23 1.383(14)
C23 H23 0.9500
C23 C24 1.372(16)
C24 C25 1.388(14)
C24 C27 1.487(13)
C25 H25 0.9500
C25 C26 1.397(12)
C26 H26 0.9500
C28 C29 1.383(12)
C28 C33 1.384(12)
C29 H29 0.9500
C29 C30 1.381(13)
C30 H30 0.9500
C30 C31 1.383(17)
C31 C32 1.358(19)
C31 C34 1.473(18)
C32 H32 0.9500
C32 C33 1.386(15)
C33 H33 0.9500
C36 C37 1.346(10)
C38 C39 1.400(11)
C38 C43 1.394(11)
C39 C40 1.391(12)
C39 C44 1.483(13)
C40 H40 0.9500
C40 C41 1.377(14)
C41 C42 1.381(14)
C41 C45 1.507(12)
C42 H42 0.9500
C42 C43 1.383(11)
C43 C46 1.501(12)
C44 H44A 0.9800
C44 H44B 0.9800
C44 H44C 0.9800
C45 H45A 0.9800
C45 H45B 0.9800
C45 H45C 0.9800
C46 H46A 0.9800
C46 H46B 0.9800
C46 H46C 0.9800
C47 C48 1.401(11)
C47 C52 1.401(11)
C48 C49 1.391(13)
C48 C53 1.514(12)
C49 H49 0.9500
C49 C50 1.381(13)
C50 C51 1.397(14)
C50 C54 1.489(14)
C51 H51 0.9500
C51 C52 1.392(11)
C52 C55 1.498(12)
C53 H53A 0.9800
C53 H53B 0.9800
C53 H53C 0.9800
C54 H54A 0.9800
C54 H54B 0.9800
C54 H54C 0.9800
C55 H55A 0.9800
C55 H55B 0.9800
C55 H55C 0.9800
Sb1 F13 1.880(6)
Sb1 F14 1.869(6)
Sb1 F15 1.857(7)
Sb1 F16 1.876(6)
Sb1 F17 1.874(5)
Sb1 F18 1.876(5)
Cl4A C56A 1.74(3)
Cl4C C56C 1.72(2)
Cl5A C56A 1.75(3)
Cl5C C56C 1.79(2)
C56A H56A 0.9900
C56A H56B 0.9900
C56C H56C 0.9900
C56C H56D 0.9900
Cl4B C56B 1.76(2)
Cl5B C56B 1.77(3)
C56B H56E 0.9900
C56B H56F 0.9900

loop_
_twin_individual_id
_twin_individual_mass_fraction_refined
1 0.5395(11)
2 0.4605(11)
